data_2220185
loop_
_publ_author_name
'Li, Ya-Feng'
'Jin, Li'
'Li, Dan-Ping'
'Zhang, Long'

_publ_section_title
;
 NdO(NO~3~)
;
_journal_coeditor_code HB2833
_journal_issue 12
_journal_name_full 'Acta Crystallographica Section E'
_journal_page_first i81
_journal_paper_doi 10.1107/S1600536808036295
_journal_volume 64
_journal_year 2008
_chemical_formula_iupac 'Nd O (N O3)'
_chemical_formula_moiety 'N Nd O4'
_chemical_formula_sum 'N Nd O4'
_chemical_formula_weight 222.25
_chemical_name_systematic
;
neodymium(III) oxide nitrate
;
_space_group_IT_number 62
_symmetry_cell_setting orthorhombic
_symmetry_space_group_name_Hall '-P 2ac 2n'
_symmetry_space_group_name_H-M 'P n m a'
_atom_sites_solution_primary direct
_atom_sites_solution_secondary difmap
_audit_creation_method SHELXL-97
_cell_angle_alpha 90.00
_cell_angle_beta 90.00
_cell_angle_gamma 90.00
_cell_formula_units_Z 4
_cell_length_a 7.5233(15)
_cell_length_b 5.1618(10)
_cell_length_c 8.7157(17)
_cell_measurement_reflns_used 2000
_cell_measurement_temperature 293(2)
_cell_measurement_theta_max 27.02
_cell_measurement_theta_min 3.58
_cell_volume 338.46(11)
_computing_cell_refinement 'PROCESS-AUTO (Rigaku, 2002)'
_computing_data_collection 'PROCESS-AUTO (Rigaku, 2002)'
_computing_data_reduction 'CrystalStructure (Rigaku, 2002)'
_computing_molecular_graphics 'DIAMOND (Brandenburg, 2000)'
_computing_publication_material 'SHELXL97 (Sheldrick, 2008)'
_computing_structure_refinement 'SHELXL97 (Sheldrick, 2008)'
_computing_structure_solution 'SHELXS97 (Sheldrick, 2008)'
_diffrn_ambient_temperature 293(2)
_diffrn_detector_area_resol_mean 10.00
_diffrn_measured_fraction_theta_full 0.988
_diffrn_measured_fraction_theta_max 0.988
_diffrn_measurement_device_type 'Rigaku R-AXIS RAPID'
_diffrn_measurement_method \w
_diffrn_radiation_monochromator graphite
_diffrn_radiation_source 'fine-focus sealed tube'
_diffrn_radiation_type MoK\a
_diffrn_radiation_wavelength 0.71073
_diffrn_reflns_av_R_equivalents 0.0341
_diffrn_reflns_av_sigmaI/netI 0.0203
_diffrn_reflns_limit_h_max 8
_diffrn_reflns_limit_h_min -9
_diffrn_reflns_limit_k_max 6
_diffrn_reflns_limit_k_min -5
_diffrn_reflns_limit_l_max 11
_diffrn_reflns_limit_l_min -11
_diffrn_reflns_number 2962
_diffrn_reflns_theta_full 27.02
_diffrn_reflns_theta_max 27.02
_diffrn_reflns_theta_min 3.58
_exptl_absorpt_coefficient_mu 15.186
_exptl_absorpt_correction_T_max 0.158
_exptl_absorpt_correction_T_min 0.107
_exptl_absorpt_correction_type multi-scan
_exptl_absorpt_process_details '(ABSCOR; Higashi, 1995)'
_exptl_crystal_colour colourless
_exptl_crystal_density_diffrn 4.362
_exptl_crystal_density_method 'not measured'
_exptl_crystal_description prism
_exptl_crystal_F_000 396
_exptl_crystal_size_max 0.16
_exptl_crystal_size_mid 0.14
_exptl_crystal_size_min 0.12
_refine_diff_density_max 1.020
_refine_diff_density_min -1.419
_refine_ls_extinction_method none
_refine_ls_goodness_of_fit_ref 1.814
_refine_ls_matrix_type full
_refine_ls_number_parameters 34
_refine_ls_number_reflns 410
_refine_ls_number_restraints 30
_refine_ls_restrained_S_all 1.764
_refine_ls_R_factor_all 0.0242
_refine_ls_R_factor_gt 0.0238
_refine_ls_shift/su_max 0.002
_refine_ls_shift/su_mean 0.000
_refine_ls_structure_factor_coef Fsqd
_refine_ls_weighting_details 'calc w=1/[\s^2^(Fo^2^)+(0.0285P)^2^] where P=(Fo^2^+2Fc^2^)/3'
_refine_ls_weighting_scheme calc
_refine_ls_wR_factor_gt 0.0682
_refine_ls_wR_factor_ref 0.0683
_reflns_number_gt 405
_reflns_number_total 410
_reflns_threshold_expression I>2\s(I)
_cod_data_source_file hb2833.cif
_cod_data_source_block I
_cod_database_code 2220185
_cod_database_fobs_code 2220185

loop_
_symmetry_equiv_pos_as_xyz
'x, y, z'
'-x+1/2, -y, z+1/2'
'-x, y+1/2, -z'
'x+1/2, -y+1/2, -z+1/2'
'-x, -y, -z'
'x-1/2, y, -z-1/2'
'x, -y-1/2, z'
'-x-1/2, y-1/2, z-1/2'

loop_
_atom_site_type_symbol
_atom_site_label
_atom_site_fract_x
_atom_site_fract_y
_atom_site_fract_z
_atom_site_U_iso_or_equiv
_atom_site_adp_type
_atom_site_calc_flag
_atom_site_refinement_flags
_atom_site_occupancy
Nd Nd1 0.35352(4) 0.2500 0.83222(4) 0.0055(2) Uani d SU 1
O O1 0.6501(4) -0.0288(7) 0.8846(4) 0.0047(7) Uani d U 1
O O2 0.0359(6) 0.2500 0.8985(6) 0.0080(10) Uani d SU 1
O O3 0.7902(7) -0.2500 0.6964(6) 0.0088(10) Uani d SU 1
N N1 0.6934(10) -0.2500 0.8195(7) 0.0120(13) Uani d SU 1

loop_
_atom_site_aniso_label
_atom_site_aniso_U_11
_atom_site_aniso_U_22
_atom_site_aniso_U_33
_atom_site_aniso_U_12
_atom_site_aniso_U_13
_atom_site_aniso_U_23
Nd1 0.0051(3) 0.0052(3) 0.0061(3) 0.000 0.00018(11) 0.000
O1 0.0054(10) 0.0043(10) 0.0045(10) 0.0002(7) 0.0004(7) -0.0001(8)
O2 0.0072(12) 0.0091(12) 0.0076(13) 0.000 -0.0001(9) 0.000
O3 0.0091(13) 0.0088(13) 0.0086(12) 0.000 0.0022(9) 0.000
N1 0.0121(15) 0.0120(15) 0.0121(15) 0.000 -0.0005(9) 0.000

loop_
_atom_type_symbol
_atom_type_description
_atom_type_scat_dispersion_real
_atom_type_scat_dispersion_imag
_atom_type_scat_source
N N 0.0061 0.0033 'International Tables Vol C Tables 4.2.6.8 and 6.1.1.4'
O O 0.0106 0.0060 'International Tables Vol C Tables 4.2.6.8 and 6.1.1.4'
Nd Nd -0.1943 3.0179 'International Tables Vol C Tables 4.2.6.8 and 6.1.1.4'

loop_
_geom_angle_atom_site_label_1
_geom_angle_atom_site_label_2
_geom_angle_atom_site_label_3
_geom_angle_site_symmetry_1
_geom_angle_site_symmetry_3
_geom_angle
O2 Nd1 O2 6_657 . 137.90(13)
O2 Nd1 O3 6_657 6_557 91.36(11)
O2 Nd1 O3 . 6_557 81.18(12)
O2 Nd1 O3 6_657 6_567 91.36(11)
O2 Nd1 O3 . 6_567 81.18(12)
O3 Nd1 O3 6_557 6_567 156.5(2)
O2 Nd1 O1 6_657 7_565 70.92(12)
O2 Nd1 O1 . 7_565 139.92(10)
O3 Nd1 O1 6_557 7_565 133.51(14)
O3 Nd1 O1 6_567 7_565 69.06(14)
O2 Nd1 O1 6_657 . 70.92(12)
O2 Nd1 O1 . . 139.92(10)
O3 Nd1 O1 6_557 . 69.06(14)
O3 Nd1 O1 6_567 . 133.51(14)
O1 Nd1 O1 7_565 . 64.57(15)
O2 Nd1 O1 6_657 3_657 139.04(10)
O2 Nd1 O1 . 3_657 77.12(12)
O3 Nd1 O1 6_557 3_657 119.67(13)
O3 Nd1 O1 6_567 3_657 70.90(13)
O1 Nd1 O1 7_565 3_657 68.29(11)
O1 Nd1 O1 . 3_657 94.51(7)
O2 Nd1 O1 6_657 5_657 139.04(10)
O2 Nd1 O1 . 5_657 77.12(12)
O3 Nd1 O1 6_557 5_657 70.90(13)
O3 Nd1 O1 6_567 5_657 119.67(13)
O1 Nd1 O1 7_565 5_657 94.51(7)
O1 Nd1 O1 . 5_657 68.29(11)
O1 Nd1 O1 3_657 5_657 49.66(16)
O2 Nd1 O1 6_657 6_557 75.69(11)
O2 Nd1 O1 . 6_557 68.33(12)
O3 Nd1 O1 6_557 6_557 48.73(13)
O3 Nd1 O1 6_567 6_557 109.73(13)
O1 Nd1 O1 7_565 6_557 146.51(6)
O1 Nd1 O1 . 6_557 106.85(12)
O1 Nd1 O1 3_657 6_557 144.63(7)
O1 Nd1 O1 5_657 6_557 112.81(4)
O2 Nd1 O1 6_657 4_456 75.69(11)
O2 Nd1 O1 . 4_456 68.33(11)
O3 Nd1 O1 6_557 4_456 109.73(13)
O3 Nd1 O1 6_567 4_456 48.73(13)
O1 Nd1 O1 7_565 4_456 106.85(12)
O1 Nd1 O1 . 4_456 146.51(6)
O1 Nd1 O1 3_657 4_456 112.81(4)
O1 Nd1 O1 5_657 4_456 144.63(7)
O1 Nd1 O1 6_557 4_456 61.23(15)
Nd1 Nd1 Nd1 6_557 6_657 138.29(2)
N1 O1 Nd1 . . 126.5(4)
N1 O1 Nd1 . 5_657 91.7(3)
Nd1 O1 Nd1 . 5_657 111.71(11)
N1 O1 Nd1 . 6_657 91.1(3)
Nd1 O1 Nd1 . 6_657 93.62(12)
Nd1 O1 Nd1 5_657 6_657 145.72(12)
Nd1 O2 Nd1 6_557 . 110.73(19)
N1 O3 Nd1 . 6_657 100.35(11)
N1 O3 Nd1 . 6_647 100.35(11)
Nd1 O3 Nd1 6_657 6_647 156.5(2)
O3 N1 O1 . . 119.7(3)
O3 N1 O1 . 7 119.7(3)
O1 N1 O1 . 7 120.4(6)

loop_
_geom_bond_atom_site_label_1
_geom_bond_atom_site_label_2
_geom_bond_site_symmetry_2
_geom_bond_distance
_geom_bond_publ_flag
Nd1 O2 6_657 2.434(5) y
Nd1 O2 . 2.458(5) y
Nd1 O3 6_557 2.6362(12) y
Nd1 O3 6_567 2.6362(12) ?
Nd1 O1 7_565 2.694(3) ?
Nd1 O1 . 2.694(3) y
Nd1 O1 3_657 2.719(4) y
Nd1 O1 5_657 2.719(4) ?
Nd1 O1 6_557 2.826(4) y
Nd1 O1 4_456 2.826(4) ?
Nd1 Nd1 6_557 4.0254(8) ?
Nd1 Nd1 6_657 4.0254(8) ?
O1 N1 . 1.316(5) ?
O1 Nd1 5_657 2.719(4) ?
O1 Nd1 6_657 2.826(4) ?
O2 Nd1 6_557 2.434(5) ?
O3 N1 . 1.297(8) ?
O3 Nd1 6_657 2.6362(12) ?
O3 Nd1 6_647 2.6362(12) ?
N1 O1 7 1.316(5) ?
